data_1569007
loop_
_publ_author_name
'Liu, Xiaona'
'Dai, Yuyang'
'Bao, Manling'
'Wang, Wenjuan'
'Li, Qianli'
'Liu, Chunmeng'
'Wang, Xinping'
'Su, Yuanting'

_publ_section_title
;
 A crystalline T-shaped planar group 14 anion.
;
_journal_issue 21
_journal_name_full 'Chemical science'
_journal_page_first 5722
_journal_page_last 5727
_journal_paper_doi 10.1039/d2sc07006e
_journal_volume 14
_journal_year 2023
_chemical_formula_moiety 'C48 H65 Ge N3, C3 H7'
_chemical_formula_sum 'C51 H72 Ge N3'
_chemical_formula_weight 799.70
_space_group_crystal_system triclinic
_space_group_IT_number 2
_space_group_name_Hall '-P 1'
_space_group_name_H-M_alt 'P -1'
_atom_sites_solution_hydrogens geom
_atom_sites_solution_primary iterative
_audit_creation_date 2022-07-11
_audit_creation_method
;
Olex2 1.5
(compiled 2022.04.07 svn.rca3783a0 for OlexSys, GUI svn.r6498)
;
_audit_update_record
;
2022-08-16 deposited with the CCDC.	2023-04-11 downloaded from the CCDC.
;
_cell_angle_alpha 98.596(5)
_cell_angle_beta 101.664(3)
_cell_angle_gamma 96.759(6)
_cell_formula_units_Z 2
_cell_length_a 12.7334(7)
_cell_length_b 13.204(3)
_cell_length_c 14.3960(6)
_cell_measurement_reflns_used 9822
_cell_measurement_temperature 120.0
_cell_measurement_theta_max 53.87
_cell_measurement_theta_min 2.97
_cell_volume 2316.3(6)
_computing_cell_refinement 'SAINT V8.40A (Bruker, 2019)'
_computing_data_reduction 'SAINT V8.40A (Bruker, 2019)'
_computing_molecular_graphics 'Olex2 1.5 (Dolomanov et al., 2009)'
_computing_publication_material 'Olex2 1.5 (Dolomanov et al., 2009)'
_computing_structure_refinement 'SHELXL 2018/3 (Sheldrick, 2015)'
_computing_structure_solution 'olex2.solve 1.5 (Bourhis et al., 2015)'
_diffrn_ambient_temperature 120.0
_diffrn_measured_fraction_theta_full 0.984
_diffrn_measured_fraction_theta_max 0.978
_diffrn_measurement_device_type 'Bruker APEX-II CCD'
_diffrn_measurement_method '\f and \w scans'
_diffrn_radiation_type GaK\a
_diffrn_radiation_wavelength 1.34138
_diffrn_reflns_av_R_equivalents 0.0424
_diffrn_reflns_av_unetI/netI 0.0370
_diffrn_reflns_Laue_measured_fraction_full 0.984
_diffrn_reflns_Laue_measured_fraction_max 0.978
_diffrn_reflns_limit_h_max 15
_diffrn_reflns_limit_h_min -15
_diffrn_reflns_limit_k_max 15
_diffrn_reflns_limit_k_min -15
_diffrn_reflns_limit_l_max 17
_diffrn_reflns_limit_l_min -17
_diffrn_reflns_number 37828
_diffrn_reflns_point_group_measured_fraction_full 0.984
_diffrn_reflns_point_group_measured_fraction_max 0.978
_diffrn_reflns_theta_full 53.594
_diffrn_reflns_theta_max 54.094
_diffrn_reflns_theta_min 2.980
_diffrn_source_current 3.57
_diffrn_source_power 0.24947159999999996
_diffrn_source_voltage 69.88
_exptl_absorpt_coefficient_mu 0.754
_exptl_absorpt_correction_T_max 0.7532
_exptl_absorpt_correction_T_min 0.6342
_exptl_absorpt_correction_type none
_exptl_crystal_colour 'light yellow'
_exptl_crystal_density_diffrn 1.147
_exptl_crystal_description block
_exptl_crystal_F_000 862
_exptl_crystal_size_max 0.14
_exptl_crystal_size_mid 0.13
_exptl_crystal_size_min 0.12
_refine_diff_density_max 0.618
_refine_diff_density_min -0.372
_refine_diff_density_rms 0.054
_refine_ls_extinction_method none
_refine_ls_goodness_of_fit_ref 1.054
_refine_ls_hydrogen_treatment constr
_refine_ls_matrix_type full
_refine_ls_number_parameters 514
_refine_ls_number_reflns 8363
_refine_ls_number_restraints 1
_refine_ls_restrained_S_all 1.054
_refine_ls_R_factor_all 0.0398
_refine_ls_R_factor_gt 0.0383
_refine_ls_shift/su_max 0.002
_refine_ls_shift/su_mean 0.000
_refine_ls_structure_factor_coef Fsqd
_refine_ls_weighting_details 'w=1/[\s^2^(Fo^2^)+(0.0406P)^2^+1.9244P] where P=(Fo^2^+2Fc^2^)/3'
_refine_ls_weighting_scheme calc
_refine_ls_wR_factor_gt 0.0995
_refine_ls_wR_factor_ref 0.1008
_reflns_Friedel_coverage 0.000
_reflns_number_gt 8000
_reflns_number_total 8363
_reflns_threshold_expression 'I > 2\s(I)'
_cod_data_source_file d2sc07006e2.cif
_cod_data_source_block LGeMe
_cod_depositor_comments 'Adding full bibliography for 1569006--1569011.cif.'
_cod_original_cell_volume 2316.3(5)
_cod_database_code 1569007
_shelx_shelxl_version_number 2018/3
_shelx_space_group_comment
;
The symmetry employed for this shelxl refinement is uniquely defined
by the following loop, which should always be used as a source of
symmetry information in preference to the above space-group names.
They are only intended as comments.
;
_shelx_estimated_absorpt_t_max 0.915
_shelx_estimated_absorpt_t_min 0.902
_olex2_refinement_description
;
1. Fixed Uiso
 At 1.2 times of:
  All C(H) groups, All C(H,H) groups
 At 1.5 times of:
  All C(H,H,H) groups
2. Rigid bond restraints
 C20, C22
 with sigma for 1-2 distances of 0.001 and sigma for 1-3 distances of 0.002
3.a Ternary CH refined with riding coordinates:
 C31(H31), C33(H33), C45(H45), C42(H42)
3.b Secondary CH2 refined with riding coordinates:
 C51(H51A,H51B), C50(H50A,H50B)
3.c Aromatic/amide H refined with riding coordinates:
 C8(H8), C10(H10), C4(H4), C28(H28), C2(H2), C26(H26), C27(H27), C38(H38),
 C40(H40), C39(H39)
3.d Idealised Me refined as rotating group:
 C15(H15A,H15B,H15C), C48(H48A,H48B,H48C), C14(H14A,H14B,H14C), C32(H32A,H32B,
 H32C), C30(H30A,H30B,H30C), C47(H47A,H47B,H47C), C46(H46A,H46B,H46C), C19(H19A,
 H19B,H19C), C35(H35A,H35B,H35C), C18(H18A,H18B,H18C), C17(H17A,H17B,H17C),
 C34(H34A,H34B,H34C), C22(H22A,H22B,H22C), C23(H23A,H23B,H23C), C21(H21A,H21B,
 H21C), C43(H43A,H43B,H43C), C44(H44A,H44B,H44C), C49(H49A,H49B,H49C)
;
_olex2_submission_special_instructions 'No special instructions were received'

loop_
_space_group_symop_operation_xyz
'x, y, z'
'-x, -y, -z'

loop_
_atom_site_label
_atom_site_type_symbol
_atom_site_fract_x
_atom_site_fract_y
_atom_site_fract_z
_atom_site_U_iso_or_equiv
_atom_site_adp_type
_atom_site_occupancy
_atom_site_site_symmetry_order
_atom_site_calc_flag
_atom_site_refinement_flags_posn
_atom_site_refinement_flags_adp
_atom_site_refinement_flags_occupancy
_atom_site_disorder_assembly
_atom_site_disorder_group
Ge1 Ge 0.70285(2) 0.71875(2) 0.68932(2) 0.01845(8) Uani 1 1 d . . . . .
N3 N 0.56913(11) 0.68683(11) 0.60490(10) 0.0183(3) Uani 1 1 d . . . . .
N2 N 0.74451(11) 0.80278(11) 0.60356(10) 0.0201(3) Uani 1 1 d . . . . .
N1 N 0.62550(12) 0.71751(12) 0.78838(10) 0.0222(3) Uani 1 1 d . . . . .
C12 C 0.56036(13) 0.74374(12) 0.52990(12) 0.0170(3) Uani 1 1 d . . . . .
C7 C 0.65554(13) 0.80726(13) 0.52855(12) 0.0181(3) Uani 1 1 d . . . . .
C11 C 0.46002(13) 0.74788(13) 0.47176(12) 0.0177(3) Uani 1 1 d . . . . .
C6 C 0.48261(14) 0.68876(13) 0.65138(12) 0.0187(3) Uani 1 1 d . . . . .
C13 C 0.36147(13) 0.68120(13) 0.49069(12) 0.0193(3) Uani 1 1 d . . . . .
C15 C 0.25417(14) 0.71345(15) 0.44573(13) 0.0250(4) Uani 1 1 d . . . . .
H15A H 0.252656 0.785440 0.473846 0.037 Uiso 1 1 calc R U . . .
H15B H 0.193928 0.668249 0.458486 0.037 Uiso 1 1 calc R U . . .
H15C H 0.247033 0.707357 0.375969 0.037 Uiso 1 1 calc R U . . .
C9 C 0.55443(14) 0.87082(13) 0.39393(12) 0.0211(4) Uani 1 1 d . . . . .
C8 C 0.65225(14) 0.86943(13) 0.45839(12) 0.0209(3) Uani 1 1 d . . . . .
H8 H 0.716675 0.911095 0.454243 0.025 Uiso 1 1 calc R U . . .
C1 C 0.51264(14) 0.70599(13) 0.75158(12) 0.0204(3) Uani 1 1 d . . . . .
C24 C 0.85187(13) 0.83134(13) 0.58944(12) 0.0200(3) Uani 1 1 d . . . . .
C10 C 0.45890(13) 0.81195(13) 0.40332(12) 0.0195(3) Uani 1 1 d . . . . .
H10 H 0.391883 0.816058 0.361833 0.023 Uiso 1 1 calc R U . . .
C3 C 0.32372(14) 0.70864(13) 0.75530(13) 0.0219(4) Uani 1 1 d . . . . .
C48 C 0.82771(15) 0.65368(15) 0.73115(14) 0.0276(4) Uani 1 1 d . . . . .
H48A H 0.813001 0.580307 0.701065 0.041 Uiso 1 1 calc R U . . .
H48B H 0.843000 0.659662 0.801418 0.041 Uiso 1 1 calc R U . . .
H48C H 0.890581 0.688011 0.712218 0.041 Uiso 1 1 calc R U . . .
C29 C 0.88901(14) 0.76673(14) 0.52019(13) 0.0226(4) Uani 1 1 d . . . . .
C4 C 0.29857(14) 0.69973(13) 0.65431(13) 0.0209(3) Uani 1 1 d . . . . .
H4 H 0.225889 0.700293 0.621884 0.025 Uiso 1 1 calc R U . . .
C28 C 0.99035(15) 0.79847(16) 0.50164(15) 0.0290(4) Uani 1 1 d . . . . .
H28 H 1.015820 0.756526 0.453919 0.035 Uiso 1 1 calc R U . . .
C5 C 0.37784(13) 0.69008(13) 0.60070(12) 0.0188(3) Uani 1 1 d . . . . .
C2 C 0.43175(15) 0.71371(14) 0.80354(13) 0.0230(4) Uani 1 1 d . . . . .
H2 H 0.450046 0.722435 0.871876 0.028 Uiso 1 1 calc R U . . .
C14 C 0.36226(15) 0.56774(14) 0.44665(13) 0.0244(4) Uani 1 1 d . . . . .
H14A H 0.353607 0.561136 0.376704 0.037 Uiso 1 1 calc R U . . .
H14B H 0.302361 0.523212 0.460680 0.037 Uiso 1 1 calc R U . . .
H14C H 0.431310 0.546624 0.474535 0.037 Uiso 1 1 calc R U . . .
C37 C 0.65911(16) 0.60766(16) 0.91015(14) 0.0298(4) Uani 1 1 d . . . . .
C36 C 0.66455(14) 0.70723(15) 0.88676(13) 0.0252(4) Uani 1 1 d . . . . .
C25 C 0.91705(14) 0.92280(14) 0.64237(13) 0.0238(4) Uani 1 1 d . . . . .
C26 C 1.01813(15) 0.95010(16) 0.62172(15) 0.0313(4) Uani 1 1 d . . . . .
H26 H 1.063391 1.011882 0.656969 0.038 Uiso 1 1 calc R U . . .
C31 C 0.82380(15) 0.66408(15) 0.46499(14) 0.0276(4) Uani 1 1 d . . . . .
H31 H 0.759342 0.649470 0.493391 0.033 Uiso 1 1 calc R U . . .
C16 C 0.23156(15) 0.71270(15) 0.81004(13) 0.0259(4) Uani 1 1 d . . . . .
C27 C 1.05359(15) 0.88956(16) 0.55154(16) 0.0325(4) Uani 1 1 d . . . . .
H27 H 1.121757 0.910681 0.537533 0.039 Uiso 1 1 calc R U . . .
C20 C 0.54891(15) 0.93543(15) 0.31309(14) 0.0280(4) Uani 1 1 d . U . . .
C41 C 0.70467(16) 0.79579(17) 0.95746(14) 0.0323(4) Uani 1 1 d . . . . .
C33 C 0.87846(16) 0.99400(15) 0.71724(14) 0.0292(4) Uani 1 1 d . . . . .
H33 H 0.822129 0.951816 0.740756 0.035 Uiso 1 1 calc R U . . .
C38 C 0.69508(19) 0.59958(19) 1.00661(15) 0.0395(5) Uani 1 1 d . . . . .
H38 H 0.692230 0.532879 1.024078 0.047 Uiso 1 1 calc R U . . .
C45 C 0.61245(18) 0.51090(16) 0.83545(15) 0.0336(4) Uani 1 1 d . . . . .
H45 H 0.600815 0.531726 0.770577 0.040 Uiso 1 1 calc R U . . .
C32 C 0.7822(2) 0.66744(19) 0.35799(16) 0.0424(5) Uani 1 1 d . . . . .
H32A H 0.735885 0.721438 0.351774 0.064 Uiso 1 1 calc R U . . .
H32B H 0.740107 0.600117 0.325155 0.064 Uiso 1 1 calc R U . . .
H32C H 0.843908 0.682903 0.328646 0.064 Uiso 1 1 calc R U . . .
C30 C 0.89044(18) 0.57565(16) 0.47587(16) 0.0360(5) Uani 1 1 d . . . . .
H30A H 0.951662 0.585774 0.444778 0.054 Uiso 1 1 calc R U . . .
H30B H 0.844487 0.509450 0.445321 0.054 Uiso 1 1 calc R U . . .
H30C H 0.917830 0.575086 0.544462 0.054 Uiso 1 1 calc R U . . .
C47 C 0.6902(2) 0.43089(18) 0.83662(17) 0.0423(5) Uani 1 1 d . . . . .
H47A H 0.760307 0.462798 0.828227 0.063 Uiso 1 1 calc R U . . .
H47B H 0.659669 0.372162 0.784007 0.063 Uiso 1 1 calc R U . . .
H47C H 0.700254 0.406456 0.898379 0.063 Uiso 1 1 calc R U . . .
C40 C 0.73981(19) 0.7830(2) 1.05305(15) 0.0419(5) Uani 1 1 d . . . . .
H40 H 0.767634 0.842241 1.101960 0.050 Uiso 1 1 calc R U . . .
C39 C 0.7346(2) 0.6860(2) 1.07709(15) 0.0453(6) Uani 1 1 d . . . . .
H39 H 0.758295 0.678512 1.142305 0.054 Uiso 1 1 calc R U . . .
C42 C 0.7059(2) 0.90372(18) 0.93425(15) 0.0422(5) Uani 1 1 d . . . . .
H42 H 0.691984 0.897002 0.862538 0.051 Uiso 1 1 calc R U . . .
C46 C 0.5024(2) 0.46192(19) 0.8482(2) 0.0483(6) Uani 1 1 d . . . . .
H46A H 0.511533 0.439740 0.910947 0.072 Uiso 1 1 calc R U . . .
H46B H 0.472903 0.401768 0.796833 0.072 Uiso 1 1 calc R U . . .
H46C H 0.452306 0.512885 0.844921 0.072 Uiso 1 1 calc R U . . .
C19 C 0.1732(2) 0.8047(2) 0.79196(18) 0.0461(6) Uani 1 1 d . . . . .
H19A H 0.225329 0.868962 0.812616 0.069 Uiso 1 1 calc R U . . .
H19B H 0.116274 0.807425 0.828602 0.069 Uiso 1 1 calc R U . . .
H19C H 0.140559 0.796946 0.723047 0.069 Uiso 1 1 calc R U . . .
C35 C 0.82625(19) 1.07790(17) 0.67151(17) 0.0391(5) Uani 1 1 d . . . . .
H35A H 0.879910 1.119585 0.647059 0.059 Uiso 1 1 calc R U . . .
H35B H 0.800104 1.122531 0.719881 0.059 Uiso 1 1 calc R U . . .
H35C H 0.765109 1.045583 0.618133 0.059 Uiso 1 1 calc R U . . .
C18 C 0.1489(2) 0.6141(2) 0.7732(2) 0.0517(7) Uani 1 1 d . . . . .
H18A H 0.118503 0.609255 0.704150 0.078 Uiso 1 1 calc R U . . .
H18B H 0.090446 0.616008 0.808151 0.078 Uiso 1 1 calc R U . . .
H18C H 0.184622 0.553584 0.783473 0.078 Uiso 1 1 calc R U . . .
C17 C 0.2726(2) 0.7221(2) 0.91886(16) 0.0457(6) Uani 1 1 d . . . . .
H17A H 0.307434 0.661917 0.932279 0.069 Uiso 1 1 calc R U . . .
H17B H 0.211417 0.725018 0.950419 0.069 Uiso 1 1 calc R U . . .
H17C H 0.325354 0.785545 0.943619 0.069 Uiso 1 1 calc R U . . .
C34 C 0.9698(2) 1.0436(2) 0.80371(18) 0.0555(7) Uani 1 1 d . . . . .
H34A H 1.004306 0.989341 0.831851 0.083 Uiso 1 1 calc R U . . .
H34B H 0.940040 1.084478 0.852024 0.083 Uiso 1 1 calc R U . . .
H34C H 1.023685 1.088991 0.782856 0.083 Uiso 1 1 calc R U . . .
C22 C 0.5086(3) 0.8620(2) 0.21476(17) 0.0567(7) Uani 1 1 d . U . . .
H22A H 0.557873 0.810923 0.208513 0.085 Uiso 1 1 calc R U . . .
H22B H 0.506930 0.902331 0.162738 0.085 Uiso 1 1 calc R U . . .
H22C H 0.435484 0.826132 0.210637 0.085 Uiso 1 1 calc R U . . .
C23 C 0.6581(2) 0.9955(3) 0.3136(3) 0.0781(11) Uani 1 1 d . . . . .
H23A H 0.683544 1.045660 0.373839 0.117 Uiso 1 1 calc R U . . .
H23B H 0.650888 1.032269 0.258856 0.117 Uiso 1 1 calc R U . . .
H23C H 0.710529 0.947383 0.308351 0.117 Uiso 1 1 calc R U . . .
C21 C 0.4687(2) 1.0112(2) 0.3221(2) 0.0526(7) Uani 1 1 d . . . . .
H21A H 0.395984 0.972641 0.314592 0.079 Uiso 1 1 calc R U . . .
H21B H 0.467890 1.053898 0.271886 0.079 Uiso 1 1 calc R U . . .
H21C H 0.490546 1.055972 0.385676 0.079 Uiso 1 1 calc R U . . .
C51 C 1.0064(2) 0.4902(2) 0.9492(2) 0.0545(6) Uani 1 1 d . . . . .
H51A H 1.082514 0.515086 0.948084 0.065 Uiso 1 1 calc R U . . .
H51B H 0.959451 0.530914 0.910954 0.065 Uiso 1 1 calc R U . . .
C43 C 0.6152(2) 0.9543(2) 0.9670(2) 0.0617(7) Uani 1 1 d . . . . .
H43A H 0.545100 0.911979 0.934910 0.093 Uiso 1 1 calc R U . . .
H43B H 0.616863 1.023620 0.950208 0.093 Uiso 1 1 calc R U . . .
H43C H 0.625058 0.959891 1.036966 0.093 Uiso 1 1 calc R U . . .
C44 C 0.8133(3) 0.9739(2) 0.9760(3) 0.0670(8) Uani 1 1 d . . . . .
H44A H 0.828277 0.983755 1.046562 0.101 Uiso 1 1 calc R U . . .
H44B H 0.809797 1.041161 0.955542 0.101 Uiso 1 1 calc R U . . .
H44C H 0.871257 0.942151 0.953052 0.101 Uiso 1 1 calc R U . . .
C50 C 0.9777(2) 0.3761(2) 0.9016(2) 0.0597(7) Uani 1 1 d . . . . .
H50A H 1.029006 0.335714 0.935503 0.072 Uiso 1 1 calc R U . . .
H50B H 0.903683 0.348959 0.906996 0.072 Uiso 1 1 calc R U . . .
C49 C 0.9827(3) 0.3627(2) 0.7964(2) 0.0665(8) Uani 1 1 d . . . . .
H49A H 0.928890 0.399380 0.762120 0.100 Uiso 1 1 calc R U . . .
H49B H 0.966984 0.288815 0.768035 0.100 Uiso 1 1 calc R U . . .
H49C H 1.055348 0.391206 0.791019 0.100 Uiso 1 1 calc R U . . .

loop_
_atom_site_aniso_label
_atom_site_aniso_U_11
_atom_site_aniso_U_22
_atom_site_aniso_U_33
_atom_site_aniso_U_23
_atom_site_aniso_U_13
_atom_site_aniso_U_12
Ge1 0.01631(12) 0.02228(12) 0.01788(12) 0.00613(8) 0.00330(8) 0.00505(8)
N3 0.0175(7) 0.0214(7) 0.0181(7) 0.0070(6) 0.0053(5) 0.0043(5)
N2 0.0142(7) 0.0254(8) 0.0213(7) 0.0062(6) 0.0032(6) 0.0038(6)
N1 0.0200(7) 0.0297(8) 0.0176(7) 0.0072(6) 0.0027(6) 0.0055(6)
C12 0.0193(8) 0.0170(8) 0.0162(8) 0.0036(6) 0.0055(6) 0.0050(6)
C7 0.0158(8) 0.0198(8) 0.0192(8) 0.0024(6) 0.0043(6) 0.0046(6)
C11 0.0172(8) 0.0182(8) 0.0180(8) 0.0015(6) 0.0050(6) 0.0039(6)
C6 0.0204(8) 0.0175(8) 0.0207(8) 0.0058(6) 0.0080(7) 0.0038(6)
C13 0.0174(8) 0.0222(8) 0.0188(8) 0.0057(7) 0.0040(6) 0.0026(6)
C15 0.0175(8) 0.0342(10) 0.0240(9) 0.0096(8) 0.0036(7) 0.0036(7)
C9 0.0226(9) 0.0209(8) 0.0211(8) 0.0066(7) 0.0053(7) 0.0040(7)
C8 0.0184(8) 0.0215(8) 0.0241(9) 0.0067(7) 0.0065(7) 0.0015(7)
C1 0.0221(8) 0.0192(8) 0.0205(8) 0.0057(7) 0.0040(7) 0.0040(7)
C24 0.0151(8) 0.0236(9) 0.0231(8) 0.0103(7) 0.0033(6) 0.0047(6)
C10 0.0177(8) 0.0220(8) 0.0186(8) 0.0049(7) 0.0023(6) 0.0040(6)
C3 0.0240(9) 0.0197(8) 0.0247(9) 0.0056(7) 0.0103(7) 0.0041(7)
C48 0.0227(9) 0.0339(10) 0.0295(10) 0.0122(8) 0.0051(7) 0.0105(8)
C29 0.0185(8) 0.0252(9) 0.0260(9) 0.0093(7) 0.0050(7) 0.0055(7)
C4 0.0188(8) 0.0209(8) 0.0245(9) 0.0066(7) 0.0059(7) 0.0037(6)
C28 0.0224(9) 0.0338(10) 0.0360(10) 0.0112(8) 0.0119(8) 0.0093(8)
C5 0.0191(8) 0.0172(8) 0.0203(8) 0.0057(6) 0.0038(7) 0.0017(6)
C2 0.0266(9) 0.0253(9) 0.0189(8) 0.0061(7) 0.0072(7) 0.0050(7)
C14 0.0253(9) 0.0219(9) 0.0240(9) 0.0023(7) 0.0047(7) -0.0011(7)
C37 0.0289(10) 0.0412(11) 0.0251(9) 0.0135(8) 0.0101(8) 0.0125(8)
C36 0.0206(9) 0.0394(11) 0.0185(9) 0.0092(8) 0.0050(7) 0.0100(8)
C25 0.0214(9) 0.0225(9) 0.0276(9) 0.0086(7) 0.0027(7) 0.0038(7)
C26 0.0218(9) 0.0287(10) 0.0417(11) 0.0101(8) 0.0037(8) -0.0015(7)
C31 0.0256(9) 0.0280(10) 0.0295(10) 0.0006(8) 0.0101(8) 0.0041(8)
C16 0.0269(9) 0.0281(10) 0.0269(9) 0.0064(8) 0.0140(8) 0.0048(7)
C27 0.0179(9) 0.0371(11) 0.0464(12) 0.0157(9) 0.0109(8) 0.0029(8)
C20 0.0262(9) 0.0303(10) 0.0302(9) 0.0177(7) 0.0051(8) 0.0017(8)
C41 0.0306(10) 0.0440(12) 0.0213(9) 0.0051(8) 0.0033(8) 0.0067(9)
C33 0.0300(10) 0.0244(9) 0.0311(10) 0.0032(8) 0.0057(8) -0.0009(8)
C38 0.0439(12) 0.0534(14) 0.0300(11) 0.0216(10) 0.0116(9) 0.0189(10)
C45 0.0416(12) 0.0331(11) 0.0315(10) 0.0137(9) 0.0122(9) 0.0101(9)
C32 0.0431(12) 0.0492(13) 0.0317(11) -0.0026(10) 0.0043(9) 0.0136(10)
C30 0.0393(11) 0.0283(10) 0.0430(12) 0.0031(9) 0.0162(9) 0.0079(9)
C47 0.0544(14) 0.0385(12) 0.0441(13) 0.0179(10) 0.0214(11) 0.0162(10)
C40 0.0430(12) 0.0582(15) 0.0208(10) 0.0031(10) 0.0010(9) 0.0084(11)
C39 0.0466(13) 0.0727(17) 0.0203(10) 0.0163(11) 0.0040(9) 0.0200(12)
C42 0.0583(15) 0.0391(12) 0.0234(10) -0.0004(9) 0.0031(10) 0.0027(10)
C46 0.0459(14) 0.0427(13) 0.0589(15) 0.0136(11) 0.0152(12) 0.0055(11)
C19 0.0538(14) 0.0515(14) 0.0511(14) 0.0215(11) 0.0335(12) 0.0273(12)
C35 0.0402(12) 0.0358(11) 0.0424(12) 0.0029(9) 0.0094(10) 0.0157(9)
C18 0.0500(14) 0.0478(14) 0.0585(15) -0.0039(12) 0.0356(13) -0.0118(11)
C17 0.0412(12) 0.0718(17) 0.0329(12) 0.0156(11) 0.0199(10) 0.0149(11)
C34 0.0551(16) 0.0594(16) 0.0400(13) -0.0077(12) -0.0085(12) 0.0143(13)
C22 0.094(2) 0.0495(14) 0.0291(10) 0.0155(9) 0.0161(12) 0.0065(14)
C23 0.0413(15) 0.105(3) 0.092(2) 0.077(2) -0.0040(14) -0.0161(15)
C21 0.0747(18) 0.0429(14) 0.0544(15) 0.0281(12) 0.0227(13) 0.0274(13)
C51 0.0461(14) 0.0591(16) 0.0607(16) 0.0167(13) 0.0153(12) 0.0039(12)
C43 0.0567(17) 0.0465(15) 0.079(2) 0.0145(14) 0.0029(15) 0.0153(13)
C44 0.0598(18) 0.0497(16) 0.084(2) -0.0015(15) 0.0153(16) -0.0015(13)
C50 0.0442(14) 0.0598(17) 0.0745(19) 0.0062(14) 0.0161(13) 0.0075(12)
C49 0.0631(18) 0.0572(17) 0.075(2) 0.0000(15) 0.0184(16) 0.0009(14)

loop_
_atom_type_symbol
_atom_type_description
_atom_type_scat_dispersion_real
_atom_type_scat_dispersion_imag
_atom_type_scat_source
C C 0.0137 0.0067 'International Tables Vol C Tables 4.2.6.8 and 6.1.1.4'
H H 0.0000 0.0000 'International Tables Vol C Tables 4.2.6.8 and 6.1.1.4'
Ge Ge -1.5187 0.6907 'International Tables Vol C Tables 4.2.6.8 and 6.1.1.4'
N N 0.0241 0.0134 'International Tables Vol C Tables 4.2.6.8 and 6.1.1.4'

loop_
_geom_angle_atom_site_label_1
_geom_angle_atom_site_label_2
_geom_angle_atom_site_label_3
_geom_angle
_geom_angle_site_symmetry_1
_geom_angle_site_symmetry_3
_geom_angle_publ_flag
N3 Ge1 N2 86.59(6) . . ?
N3 Ge1 N1 86.14(6) . . ?
N3 Ge1 C48 139.23(8) . . ?
N2 Ge1 N1 141.84(6) . . ?
N2 Ge1 C48 104.84(7) . . ?
N1 Ge1 C48 105.00(7) . . ?
C12 N3 Ge1 112.83(11) . . ?
C12 N3 C6 113.43(13) . . ?
C6 N3 Ge1 113.02(11) . . ?
C7 N2 Ge1 111.20(11) . . ?
C7 N2 C24 117.96(14) . . ?
C24 N2 Ge1 127.63(11) . . ?
C1 N1 Ge1 111.62(11) . . ?
C1 N1 C36 118.73(14) . . ?
C36 N1 Ge1 128.48(12) . . ?
C7 C12 N3 114.88(14) . . ?
C11 C12 N3 121.15(15) . . ?
C11 C12 C7 123.21(15) . . ?
C12 C7 N2 114.06(14) . . ?
C8 C7 N2 127.57(15) . . ?
C8 C7 C12 118.32(15) . . ?
C12 C11 C13 116.27(14) . . ?
C10 C11 C12 116.85(15) . . ?
C10 C11 C13 126.87(15) . . ?
C1 C6 N3 114.85(15) . . ?
C5 C6 N3 121.19(15) . . ?
C5 C6 C1 123.16(16) . . ?
C15 C13 C11 112.32(14) . . ?
C15 C13 C5 111.89(14) . . ?
C15 C13 C14 108.91(14) . . ?
C5 C13 C11 107.15(13) . . ?
C14 C13 C11 107.92(13) . . ?
C14 C13 C5 108.50(14) . . ?
C13 C15 H15A 109.5 . . ?
C13 C15 H15B 109.5 . . ?
C13 C15 H15C 109.5 . . ?
H15A C15 H15B 109.5 . . ?
H15A C15 H15C 109.5 . . ?
H15B C15 H15C 109.5 . . ?
C8 C9 C10 119.28(15) . . ?
C8 C9 C20 121.49(16) . . ?
C10 C9 C20 119.24(15) . . ?
C7 C8 C9 120.22(16) . . ?
C7 C8 H8 119.9 . . ?
C9 C8 H8 119.9 . . ?
C6 C1 N1 113.82(15) . . ?
C6 C1 C2 118.52(16) . . ?
C2 C1 N1 127.61(16) . . ?
C29 C24 N2 118.65(15) . . ?
C25 C24 N2 120.48(16) . . ?
C25 C24 C29 120.85(16) . . ?
C11 C10 C9 121.70(15) . . ?
C11 C10 H10 119.2 . . ?
C9 C10 H10 119.2 . . ?
C4 C3 C16 119.20(16) . . ?
C2 C3 C4 119.19(16) . . ?
C2 C3 C16 121.61(16) . . ?
Ge1 C48 H48A 109.5 . . ?
Ge1 C48 H48B 109.5 . . ?
Ge1 C48 H48C 109.5 . . ?
H48A C48 H48B 109.5 . . ?
H48A C48 H48C 109.5 . . ?
H48B C48 H48C 109.5 . . ?
C24 C29 C31 122.70(16) . . ?
C28 C29 C24 118.52(17) . . ?
C28 C29 C31 118.78(17) . . ?
C3 C4 H4 119.2 . . ?
C5 C4 C3 121.58(16) . . ?
C5 C4 H4 119.2 . . ?
C29 C28 H28 119.6 . . ?
C27 C28 C29 120.90(18) . . ?
C27 C28 H28 119.6 . . ?
C6 C5 C13 116.29(15) . . ?
C6 C5 C4 116.98(15) . . ?
C4 C5 C13 126.73(15) . . ?
C1 C2 C3 120.17(16) . . ?
C1 C2 H2 119.9 . . ?
C3 C2 H2 119.9 . . ?
C13 C14 H14A 109.5 . . ?
C13 C14 H14B 109.5 . . ?
C13 C14 H14C 109.5 . . ?
H14A C14 H14B 109.5 . . ?
H14A C14 H14C 109.5 . . ?
H14B C14 H14C 109.5 . . ?
C36 C37 C45 122.29(17) . . ?
C38 C37 C36 117.8(2) . . ?
C38 C37 C45 119.89(19) . . ?
C37 C36 N1 118.74(17) . . ?
C41 C36 N1 119.90(17) . . ?
C41 C36 C37 121.34(17) . . ?
C24 C25 C33 121.77(16) . . ?
C26 C25 C24 118.15(17) . . ?
C26 C25 C33 120.02(17) . . ?
C25 C26 H26 119.2 . . ?
C27 C26 C25 121.50(18) . . ?
C27 C26 H26 119.2 . . ?
C29 C31 H31 107.8 . . ?
C29 C31 C32 112.04(17) . . ?
C29 C31 C30 110.95(16) . . ?
C32 C31 H31 107.8 . . ?
C30 C31 H31 107.8 . . ?
C30 C31 C32 110.16(17) . . ?
C19 C16 C3 110.41(15) . . ?
C19 C16 C18 107.9(2) . . ?
C19 C16 C17 108.13(18) . . ?
C18 C16 C3 109.17(16) . . ?
C18 C16 C17 108.60(18) . . ?
C17 C16 C3 112.52(16) . . ?
C28 C27 C26 119.99(18) . . ?
C28 C27 H27 120.0 . . ?
C26 C27 H27 120.0 . . ?
C9 C20 C22 108.93(16) . . ?
C23 C20 C9 112.77(17) . . ?
C23 C20 C22 107.9(2) . . ?
C23 C20 C21 108.9(2) . . ?
C21 C20 C9 110.09(17) . . ?
C21 C20 C22 108.2(2) . . ?
C36 C41 C40 118.4(2) . . ?
C36 C41 C42 121.97(17) . . ?
C40 C41 C42 119.6(2) . . ?
C25 C33 H33 108.1 . . ?
C25 C33 C35 109.98(16) . . ?
C25 C33 C34 112.49(18) . . ?
C35 C33 H33 108.1 . . ?
C35 C33 C34 109.82(18) . . ?
C34 C33 H33 108.1 . . ?
C37 C38 H38 119.2 . . ?
C39 C38 C37 121.6(2) . . ?
C39 C38 H38 119.2 . . ?
C37 C45 H45 107.7 . . ?
C37 C45 C47 112.03(18) . . ?
C37 C45 C46 111.63(18) . . ?
C47 C45 H45 107.7 . . ?
C47 C45 C46 109.99(18) . . ?
C46 C45 H45 107.7 . . ?
C31 C32 H32A 109.5 . . ?
C31 C32 H32B 109.5 . . ?
C31 C32 H32C 109.5 . . ?
H32A C32 H32B 109.5 . . ?
H32A C32 H32C 109.5 . . ?
H32B C32 H32C 109.5 . . ?
C31 C30 H30A 109.5 . . ?
C31 C30 H30B 109.5 . . ?
C31 C30 H30C 109.5 . . ?
H30A C30 H30B 109.5 . . ?
H30A C30 H30C 109.5 . . ?
H30B C30 H30C 109.5 . . ?
C45 C47 H47A 109.5 . . ?
C45 C47 H47B 109.5 . . ?
C45 C47 H47C 109.5 . . ?
H47A C47 H47B 109.5 . . ?
H47A C47 H47C 109.5 . . ?
H47B C47 H47C 109.5 . . ?
C41 C40 H40 119.5 . . ?
C39 C40 C41 120.9(2) . . ?
C39 C40 H40 119.5 . . ?
C38 C39 H39 120.0 . . ?
C40 C39 C38 119.99(19) . . ?
C40 C39 H39 120.0 . . ?
C41 C42 H42 107.4 . . ?
C41 C42 C43 111.0(2) . . ?
C41 C42 C44 113.6(2) . . ?
C43 C42 H42 107.4 . . ?
C44 C42 H42 107.4 . . ?
C44 C42 C43 109.7(2) . . ?
C45 C46 H46A 109.5 . . ?
C45 C46 H46B 109.5 . . ?
C45 C46 H46C 109.5 . . ?
H46A C46 H46B 109.5 . . ?
H46A C46 H46C 109.5 . . ?
H46B C46 H46C 109.5 . . ?
C16 C19 H19A 109.5 . . ?
C16 C19 H19B 109.5 . . ?
C16 C19 H19C 109.5 . . ?
H19A C19 H19B 109.5 . . ?
H19A C19 H19C 109.5 . . ?
H19B C19 H19C 109.5 . . ?
C33 C35 H35A 109.5 . . ?
C33 C35 H35B 109.5 . . ?
C33 C35 H35C 109.5 . . ?
H35A C35 H35B 109.5 . . ?
H35A C35 H35C 109.5 . . ?
H35B C35 H35C 109.5 . . ?
C16 C18 H18A 109.5 . . ?
C16 C18 H18B 109.5 . . ?
C16 C18 H18C 109.5 . . ?
H18A C18 H18B 109.5 . . ?
H18A C18 H18C 109.5 . . ?
H18B C18 H18C 109.5 . . ?
C16 C17 H17A 109.5 . . ?
C16 C17 H17B 109.5 . . ?
C16 C17 H17C 109.5 . . ?
H17A C17 H17B 109.5 . . ?
H17A C17 H17C 109.5 . . ?
H17B C17 H17C 109.5 . . ?
C33 C34 H34A 109.5 . . ?
C33 C34 H34B 109.5 . . ?
C33 C34 H34C 109.5 . . ?
H34A C34 H34B 109.5 . . ?
H34A C34 H34C 109.5 . . ?
H34B C34 H34C 109.5 . . ?
C20 C22 H22A 109.5 . . ?
C20 C22 H22B 109.5 . . ?
C20 C22 H22C 109.5 . . ?
H22A C22 H22B 109.5 . . ?
H22A C22 H22C 109.5 . . ?
H22B C22 H22C 109.5 . . ?
C20 C23 H23A 109.5 . . ?
C20 C23 H23B 109.5 . . ?
C20 C23 H23C 109.5 . . ?
H23A C23 H23B 109.5 . . ?
H23A C23 H23C 109.5 . . ?
H23B C23 H23C 109.5 . . ?
C20 C21 H21A 109.5 . . ?
C20 C21 H21B 109.5 . . ?
C20 C21 H21C 109.5 . . ?
H21A C21 H21B 109.5 . . ?
H21A C21 H21C 109.5 . . ?
H21B C21 H21C 109.5 . . ?
C51 C51 H51A 108.9 2_767 . ?
C51 C51 H51B 108.9 2_767 . ?
C51 C51 C50 113.5(3) 2_767 . ?
H51A C51 H51B 107.7 . . ?
C50 C51 H51A 108.9 . . ?
C50 C51 H51B 108.9 . . ?
C42 C43 H43A 109.5 . . ?
C42 C43 H43B 109.5 . . ?
C42 C43 H43C 109.5 . . ?
H43A C43 H43B 109.5 . . ?
H43A C43 H43C 109.5 . . ?
H43B C43 H43C 109.5 . . ?
C42 C44 H44A 109.5 . . ?
C42 C44 H44B 109.5 . . ?
C42 C44 H44C 109.5 . . ?
H44A C44 H44B 109.5 . . ?
H44A C44 H44C 109.5 . . ?
H44B C44 H44C 109.5 . . ?
C51 C50 H50A 109.5 . . ?
C51 C50 H50B 109.5 . . ?
H50A C50 H50B 108.1 . . ?
C49 C50 C51 110.8(3) . . ?
C49 C50 H50A 109.5 . . ?
C49 C50 H50B 109.5 . . ?
C50 C49 H49A 109.5 . . ?
C50 C49 H49B 109.5 . . ?
C50 C49 H49C 109.5 . . ?
H49A C49 H49B 109.5 . . ?
H49A C49 H49C 109.5 . . ?
H49B C49 H49C 109.5 . . ?

loop_
_geom_bond_atom_site_label_1
_geom_bond_atom_site_label_2
_geom_bond_distance
_geom_bond_site_symmetry_2
_geom_bond_publ_flag
Ge1 N3 1.8425(14) . ?
Ge1 N2 1.8901(15) . ?
Ge1 N1 1.8908(15) . ?
Ge1 C48 1.9281(18) . ?
N3 C12 1.399(2) . ?
N3 C6 1.401(2) . ?
N2 C7 1.412(2) . ?
N2 C24 1.437(2) . ?
N1 C1 1.409(2) . ?
N1 C36 1.435(2) . ?
C12 C7 1.396(2) . ?
C12 C11 1.391(2) . ?
C7 C8 1.391(2) . ?
C11 C13 1.541(2) . ?
C11 C10 1.390(2) . ?
C6 C1 1.392(2) . ?
C6 C5 1.389(2) . ?
C13 C15 1.526(2) . ?
C13 C5 1.540(2) . ?
C13 C14 1.539(2) . ?
C15 H15A 0.9800 . ?
C15 H15B 0.9800 . ?
C15 H15C 0.9800 . ?
C9 C8 1.399(2) . ?
C9 C10 1.406(2) . ?
C9 C20 1.538(2) . ?
C8 H8 0.9500 . ?
C1 C2 1.394(2) . ?
C24 C29 1.406(3) . ?
C24 C25 1.400(3) . ?
C10 H10 0.9500 . ?
C3 C4 1.408(2) . ?
C3 C2 1.399(3) . ?
C3 C16 1.542(2) . ?
C48 H48A 0.9800 . ?
C48 H48B 0.9800 . ?
C48 H48C 0.9800 . ?
C29 C28 1.399(3) . ?
C29 C31 1.518(3) . ?
C4 H4 0.9500 . ?
C4 C5 1.395(2) . ?
C28 H28 0.9500 . ?
C28 C27 1.375(3) . ?
C2 H2 0.9500 . ?
C14 H14A 0.9800 . ?
C14 H14B 0.9800 . ?
C14 H14C 0.9800 . ?
C37 C36 1.403(3) . ?
C37 C38 1.396(3) . ?
C37 C45 1.515(3) . ?
C36 C41 1.399(3) . ?
C25 C26 1.397(3) . ?
C25 C33 1.519(3) . ?
C26 H26 0.9500 . ?
C26 C27 1.375(3) . ?
C31 H31 1.0000 . ?
C31 C32 1.534(3) . ?
C31 C30 1.530(3) . ?
C16 C19 1.525(3) . ?
C16 C18 1.527(3) . ?
C16 C17 1.529(3) . ?
C27 H27 0.9500 . ?
C20 C22 1.545(3) . ?
C20 C23 1.516(3) . ?
C20 C21 1.522(3) . ?
C41 C40 1.400(3) . ?
C41 C42 1.511(3) . ?
C33 H33 1.0000 . ?
C33 C35 1.522(3) . ?
C33 C34 1.524(3) . ?
C38 H38 0.9500 . ?
C38 C39 1.377(4) . ?
C45 H45 1.0000 . ?
C45 C47 1.530(3) . ?
C45 C46 1.530(3) . ?
C32 H32A 0.9800 . ?
C32 H32B 0.9800 . ?
C32 H32C 0.9800 . ?
C30 H30A 0.9800 . ?
C30 H30B 0.9800 . ?
C30 H30C 0.9800 . ?
C47 H47A 0.9800 . ?
C47 H47B 0.9800 . ?
C47 H47C 0.9800 . ?
C40 H40 0.9500 . ?
C40 C39 1.373(4) . ?
C39 H39 0.9500 . ?
C42 H42 1.0000 . ?
C42 C43 1.520(4) . ?
C42 C44 1.514(4) . ?
C46 H46A 0.9800 . ?
C46 H46B 0.9800 . ?
C46 H46C 0.9800 . ?
C19 H19A 0.9800 . ?
C19 H19B 0.9800 . ?
C19 H19C 0.9800 . ?
C35 H35A 0.9800 . ?
C35 H35B 0.9800 . ?
C35 H35C 0.9800 . ?
C18 H18A 0.9800 . ?
C18 H18B 0.9800 . ?
C18 H18C 0.9800 . ?
C17 H17A 0.9800 . ?
C17 H17B 0.9800 . ?
C17 H17C 0.9800 . ?
C34 H34A 0.9800 . ?
C34 H34B 0.9800 . ?
C34 H34C 0.9800 . ?
C22 H22A 0.9800 . ?
C22 H22B 0.9800 . ?
C22 H22C 0.9800 . ?
C23 H23A 0.9800 . ?
C23 H23B 0.9800 . ?
C23 H23C 0.9800 . ?
C21 H21A 0.9800 . ?
C21 H21B 0.9800 . ?
C21 H21C 0.9800 . ?
C51 C51 1.492(5) 2_767 ?
C51 H51A 0.9900 . ?
C51 H51B 0.9900 . ?
C51 C50 1.528(4) . ?
C43 H43A 0.9800 . ?
C43 H43B 0.9800 . ?
C43 H43C 0.9800 . ?
C44 H44A 0.9800 . ?
C44 H44B 0.9800 . ?
C44 H44C 0.9800 . ?
C50 H50A 0.9900 . ?
C50 H50B 0.9900 . ?
C50 C49 1.513(4) . ?
C49 H49A 0.9800 . ?
C49 H49B 0.9800 . ?
C49 H49C 0.9800 . ?

loop_
_geom_torsion_atom_site_label_1
_geom_torsion_atom_site_label_2
_geom_torsion_atom_site_label_3
_geom_torsion_atom_site_label_4
_geom_torsion
_geom_torsion_site_symmetry_1
_geom_torsion_site_symmetry_2
_geom_torsion_site_symmetry_3
_geom_torsion_site_symmetry_4
_geom_torsion_publ_flag
Ge1 N3 C12 C7 4.67(18) . . . . ?
Ge1 N3 C12 C11 -165.68(12) . . . . ?
Ge1 N3 C6 C1 -4.84(18) . . . . ?
Ge1 N3 C6 C5 165.29(13) . . . . ?
Ge1 N2 C7 C12 -4.58(18) . . . . ?
Ge1 N2 C7 C8 172.70(14) . . . . ?
Ge1 N2 C24 C29 89.42(18) . . . . ?
Ge1 N2 C24 C25 -91.83(18) . . . . ?
Ge1 N1 C1 C6 5.52(18) . . . . ?
Ge1 N1 C1 C2 -171.96(15) . . . . ?
Ge1 N1 C36 C37 -89.8(2) . . . . ?
Ge1 N1 C36 C41 91.7(2) . . . . ?
N3 Ge1 N2 C7 5.77(11) . . . . ?
N3 Ge1 N2 C24 -153.31(15) . . . . ?
N3 Ge1 N1 C1 -6.59(12) . . . . ?
N3 Ge1 N1 C36 160.70(16) . . . . ?
N3 C12 C7 N2 0.1(2) . . . . ?
N3 C12 C7 C8 -177.50(15) . . . . ?
N3 C12 C11 C13 -3.7(2) . . . . ?
N3 C12 C11 C10 175.85(15) . . . . ?
N3 C6 C1 N1 -0.6(2) . . . . ?
N3 C6 C1 C2 177.16(15) . . . . ?
N3 C6 C5 C13 4.3(2) . . . . ?
N3 C6 C5 C4 -175.38(15) . . . . ?
N2 Ge1 N3 C12 -5.81(11) . . . . ?
N2 Ge1 N3 C6 -136.16(12) . . . . ?
N2 Ge1 N1 C1 72.90(16) . . . . ?
N2 Ge1 N1 C36 -119.80(16) . . . . ?
N2 C7 C8 C9 -174.47(16) . . . . ?
N2 C24 C29 C28 175.44(15) . . . . ?
N2 C24 C29 C31 -4.7(2) . . . . ?
N2 C24 C25 C26 -176.20(16) . . . . ?
N2 C24 C25 C33 1.0(2) . . . . ?
N1 Ge1 N3 C12 136.70(12) . . . . ?
N1 Ge1 N3 C6 6.34(12) . . . . ?
N1 Ge1 N2 C7 -73.58(15) . . . . ?
N1 Ge1 N2 C24 127.35(14) . . . . ?
N1 C1 C2 C3 174.63(16) . . . . ?
N1 C36 C41 C40 178.57(18) . . . . ?
N1 C36 C41 C42 1.6(3) . . . . ?
C12 N3 C6 C1 -134.89(15) . . . . ?
C12 N3 C6 C5 35.2(2) . . . . ?
C12 C7 C8 C9 2.7(2) . . . . ?
C12 C11 C13 C15 163.40(15) . . . . ?
C12 C11 C13 C5 40.13(19) . . . . ?
C12 C11 C13 C14 -76.53(18) . . . . ?
C12 C11 C10 C9 -0.7(2) . . . . ?
C7 N2 C24 C29 -68.4(2) . . . . ?
C7 N2 C24 C25 110.31(18) . . . . ?
C7 C12 C11 C13 -173.28(15) . . . . ?
C7 C12 C11 C10 6.3(2) . . . . ?
C11 C12 C7 N2 170.18(15) . . . . ?
C11 C12 C7 C8 -7.4(2) . . . . ?
C11 C13 C5 C6 -40.42(19) . . . . ?
C11 C13 C5 C4 139.27(17) . . . . ?
C6 N3 C12 C7 134.82(15) . . . . ?
C6 N3 C12 C11 -35.5(2) . . . . ?
C6 C1 C2 C3 -2.7(3) . . . . ?
C13 C11 C10 C9 178.82(16) . . . . ?
C15 C13 C5 C6 -163.95(15) . . . . ?
C15 C13 C5 C4 15.7(2) . . . . ?
C8 C9 C10 C11 -3.6(3) . . . . ?
C8 C9 C20 C22 119.0(2) . . . . ?
C8 C9 C20 C23 -0.7(3) . . . . ?
C8 C9 C20 C21 -122.5(2) . . . . ?
C1 N1 C36 C37 76.8(2) . . . . ?
C1 N1 C36 C41 -101.8(2) . . . . ?
C1 C6 C5 C13 173.64(15) . . . . ?
C1 C6 C5 C4 -6.1(2) . . . . ?
C24 N2 C7 C12 156.75(15) . . . . ?
C24 N2 C7 C8 -26.0(2) . . . . ?
C24 C29 C28 C27 1.6(3) . . . . ?
C24 C29 C31 C32 111.1(2) . . . . ?
C24 C29 C31 C30 -125.34(18) . . . . ?
C24 C25 C26 C27 0.0(3) . . . . ?
C24 C25 C33 C35 -93.1(2) . . . . ?
C24 C25 C33 C34 144.1(2) . . . . ?
C10 C11 C13 C15 -16.2(2) . . . . ?
C10 C11 C13 C5 -139.42(17) . . . . ?
C10 C11 C13 C14 103.91(19) . . . . ?
C10 C9 C8 C7 2.5(3) . . . . ?
C10 C9 C20 C22 -61.1(2) . . . . ?
C10 C9 C20 C23 179.2(2) . . . . ?
C10 C9 C20 C21 57.4(2) . . . . ?
C3 C4 C5 C6 0.5(2) . . . . ?
C3 C4 C5 C13 -179.15(16) . . . . ?
C48 Ge1 N3 C12 -114.71(14) . . . . ?
C48 Ge1 N3 C6 114.94(14) . . . . ?
C48 Ge1 N2 C7 146.04(12) . . . . ?
C48 Ge1 N2 C24 -13.04(16) . . . . ?
C48 Ge1 N1 C1 -146.74(12) . . . . ?
C48 Ge1 N1 C36 20.55(18) . . . . ?
C29 C24 C25 C26 2.5(3) . . . . ?
C29 C24 C25 C33 179.75(16) . . . . ?
C29 C28 C27 C26 0.9(3) . . . . ?
C4 C3 C2 C1 -2.4(3) . . . . ?
C4 C3 C16 C19 -59.2(2) . . . . ?
C4 C3 C16 C18 59.2(2) . . . . ?
C4 C3 C16 C17 179.86(18) . . . . ?
C28 C29 C31 C32 -69.0(2) . . . . ?
C28 C29 C31 C30 54.6(2) . . . . ?
C5 C6 C1 N1 -170.48(15) . . . . ?
C5 C6 C1 C2 7.2(3) . . . . ?
C2 C3 C4 C5 3.6(3) . . . . ?
C2 C3 C16 C19 120.7(2) . . . . ?
C2 C3 C16 C18 -120.9(2) . . . . ?
C2 C3 C16 C17 -0.2(3) . . . . ?
C14 C13 C5 C6 75.87(18) . . . . ?
C14 C13 C5 C4 -104.44(19) . . . . ?
C37 C36 C41 C40 0.1(3) . . . . ?
C37 C36 C41 C42 -176.87(19) . . . . ?
C37 C38 C39 C40 -0.3(4) . . . . ?
C36 N1 C1 C6 -163.16(16) . . . . ?
C36 N1 C1 C2 19.4(3) . . . . ?
C36 C37 C38 C39 0.1(3) . . . . ?
C36 C37 C45 C47 127.8(2) . . . . ?
C36 C37 C45 C46 -108.4(2) . . . . ?
C36 C41 C40 C39 -0.3(3) . . . . ?
C36 C41 C42 C43 103.4(2) . . . . ?
C36 C41 C42 C44 -132.4(2) . . . . ?
C25 C24 C29 C28 -3.3(3) . . . . ?
C25 C24 C29 C31 176.60(16) . . . . ?
C25 C26 C27 C28 -1.7(3) . . . . ?
C26 C25 C33 C35 84.1(2) . . . . ?
C26 C25 C33 C34 -38.7(3) . . . . ?
C31 C29 C28 C27 -178.35(18) . . . . ?
C16 C3 C4 C5 -176.48(16) . . . . ?
C16 C3 C2 C1 177.64(16) . . . . ?
C20 C9 C8 C7 -177.59(16) . . . . ?
C20 C9 C10 C11 176.54(16) . . . . ?
C41 C40 C39 C38 0.4(4) . . . . ?
C33 C25 C26 C27 -177.25(18) . . . . ?
C38 C37 C36 N1 -178.48(17) . . . . ?
C38 C37 C36 C41 0.0(3) . . . . ?
C38 C37 C45 C47 -54.4(3) . . . . ?
C38 C37 C45 C46 69.4(2) . . . . ?
C45 C37 C36 N1 -0.6(3) . . . . ?
C45 C37 C36 C41 177.85(18) . . . . ?
C45 C37 C38 C39 -177.8(2) . . . . ?
C40 C41 C42 C43 -73.5(3) . . . . ?
C40 C41 C42 C44 50.6(3) . . . . ?
C42 C41 C40 C39 176.7(2) . . . . ?
C51 C51 C50 C49 175.0(3) 2_767 . . . ?
